data_7010293
loop_
_publ_author_name
'Bowmaker, Graham A.'
'Hanna, John V.'
'Rickard, Clifton E. F.'
'Lipton, Andrew S.'

_publ_section_title
;
 Crystal structures and vibrational and solid-state (CPMAS) NMR
 spectroscopy of some bis(triphenylphosphine)silver(I) sulfate,
 selenate and phosphate systems
;
_journal_issue 1
_journal_name_full 'Journal of the Chemical Society, Dalton Transactions'
_journal_page_first 20
_journal_paper_doi 10.1039/b007796h
_journal_year 2001
_chemical_formula_sum 'C40 H44 Ag O6 P3'
_chemical_formula_weight 821.53
_chemical_name_systematic
; 
  Phosphatobis(triphenylphosphine)silver(I). 2Ethanol solvate  
;
_space_group_IT_number 2
_symmetry_cell_setting triclinic
_symmetry_space_group_name_Hall '-P 1'
_symmetry_space_group_name_H-M 'P -1'
_atom_sites_solution_hydrogens geom
_atom_sites_solution_primary direct
_atom_sites_solution_secondary difmap
_audit_creation_method SHELXL-97
_cell_angle_alpha 73.10
_cell_angle_beta 77.5550(10)
_cell_angle_gamma 78.8890(10)
_cell_formula_units_Z 2
_cell_length_a 10.10970(10)
_cell_length_b 13.11210(10)
_cell_length_c 16.00730(10)
_cell_measurement_reflns_used 8126
_cell_measurement_temperature 200(2)
_cell_measurement_theta_max 27
_cell_measurement_theta_min 2
_cell_volume 1963.27(3)
_computing_cell_refinement 'Siemens SMART'
_computing_data_collection 'Siemens SMART (Siemens, 1995)'
_computing_data_reduction 'Siemens SAINT  (Siemens, 1995)'
_computing_molecular_graphics 'Siemens SHELXTL (Siemens, 1994)'
_computing_publication_material SHELXL-97
_computing_structure_refinement 'SHELXL-97 Sheldrick, (1997)'
_computing_structure_solution 'SHELXS Sheldrick, (1990)'
_diffrn_ambient_temperature 200(2)
_diffrn_measured_fraction_theta_full 0.957
_diffrn_measured_fraction_theta_max 0.957
_diffrn_measurement_device_type 'Siemens SMART'
_diffrn_measurement_method 'Area detector \w scans'
_diffrn_radiation_monochromator graphite
_diffrn_radiation_source 'fine-focus sealed tube'
_diffrn_radiation_type MoK\a
_diffrn_radiation_wavelength 0.71073
_diffrn_reflns_av_R_equivalents 0.0000
_diffrn_reflns_av_sigmaI/netI 0.0230
_diffrn_reflns_limit_h_max 12
_diffrn_reflns_limit_h_min -12
_diffrn_reflns_limit_k_max 16
_diffrn_reflns_limit_k_min -15
_diffrn_reflns_limit_l_max 20
_diffrn_reflns_limit_l_min 0
_diffrn_reflns_number 8235
_diffrn_reflns_theta_full 27.04
_diffrn_reflns_theta_max 27.04
_diffrn_reflns_theta_min 1.64
_diffrn_standards_decay_% 0
_exptl_absorpt_coefficient_mu 0.680
_exptl_absorpt_correction_T_max 0.8874
_exptl_absorpt_correction_T_min 0.8018
_exptl_absorpt_correction_type multi-scan
_exptl_absorpt_process_details 'Blessing, 1995'
_exptl_crystal_density_diffrn 1.390
_exptl_crystal_density_method 'not measured'
_exptl_crystal_F_000 848
_exptl_crystal_size_max 0.34
_exptl_crystal_size_mid 0.30
_exptl_crystal_size_min 0.18
_refine_diff_density_max 0.661
_refine_diff_density_min -0.632
_refine_diff_density_rms 0.048
_refine_ls_extinction_method none
_refine_ls_goodness_of_fit_ref 1.017
_refine_ls_hydrogen_treatment mixed
_refine_ls_matrix_type full
_refine_ls_number_parameters 465
_refine_ls_number_reflns 8235
_refine_ls_number_restraints 6
_refine_ls_restrained_S_all 1.017
_refine_ls_R_factor_all 0.0274
_refine_ls_R_factor_gt 0.0236
_refine_ls_shift/su_max 0.096
_refine_ls_shift/su_mean 0.003
_refine_ls_structure_factor_coef Fsqd
_refine_ls_weighting_details 'w=1/[\s^2^(Fo^2^)+(0.0360P)^2^+0.6388P] where P=(Fo^2^+2Fc^2^)/3'
_refine_ls_weighting_scheme calc
_refine_ls_wR_factor_gt 0.0627
_refine_ls_wR_factor_ref 0.0646
_reflns_number_gt 7452
_reflns_number_total 8235
_reflns_threshold_expression >2sigma(I)
_cod_data_source_file b007796h.txt
_cod_data_source_block gab9959
_cod_depositor_comments
;
The following automatic conversions were performed:
'_symmetry_cell_setting' value 'Triclinic' changed to 'triclinic'
according to '/home/saulius/struct/CIF-dictionaries/cif_core.dic'
dictionary named 'cif_core.dic' version 2.4.1 from
2010-06-29.

'_exptl_absorpt_correction_type' value 'Multi-scan' changed
to 'multi-scan' according to
'/home/saulius/struct/CIF-dictionaries/cif_core.dic' dictionary named
'cif_core.dic' version 2.4.1 from 2010-06-29.

Automatic conversion script
Id: cif_fix_enum 1527 2010-12-29 10:47:43Z saulius 

The following automatic conversions were performed:

'_refine_ls_weighting_scheme' value 'calc
w=1/[\s^2^(Fo^2^)+(0.0360P)^2^+0.6388P] where P=(Fo^2^+2Fc^2^)/3' was
changed to 'calc'. New tag '_refine_ls_weighting_details' was
created. The value of the new tag was set to
'w=1/[\s^2^(Fo^2^)+(0.0360P)^2^+0.6388P] where P=(Fo^2^+2Fc^2^)/3'.

Automatic conversion script
Id: cif_fix_values 3143 2015-03-26 13:38:13Z robertas 
;
_cod_original_cell_volume 1963.23(3)
_cod_original_sg_symbol_H-M P-1
_cod_database_code 7010293

loop_
_symmetry_equiv_pos_as_xyz
'x, y, z'
'-x, -y, -z'

loop_
_atom_site_label
_atom_site_type_symbol
_atom_site_fract_x
_atom_site_fract_y
_atom_site_fract_z
_atom_site_U_iso_or_equiv
_atom_site_adp_type
_atom_site_occupancy
_atom_site_calc_flag
_atom_site_refinement_flags
_atom_site_disorder_assembly
_atom_site_disorder_group
Ag Ag 0.608555(12) 0.760772(9) 0.710923(8) 0.02848(5) Uani 1 d . . .
P1 P 0.65847(4) 0.92357(3) 0.73420(3) 0.02625(9) Uani 1 d . . .
P2 P 0.74831(4) 0.65209(3) 0.61306(3) 0.02518(9) Uani 1 d . . .
P3 P 0.40441(4) 0.62579(4) 0.84669(3) 0.02832(9) Uani 1 d . . .
O1 O 0.39535(12) 0.70151(10) 0.75655(8) 0.0348(3) Uani 1 d . . .
O2 O 0.54268(13) 0.60802(10) 0.87507(9) 0.0369(3) Uani 1 d . . .
O3 O 0.36878(18) 0.51395(12) 0.84620(9) 0.0480(4) Uani 1 d . . .
H3 H 0.365(3) 0.475(2) 0.8894(18) 0.058 Uiso 1 d . . .
O4 O 0.29005(16) 0.67076(13) 0.91594(9) 0.0507(4) Uani 1 d . . .
H4 H 0.296(3) 0.643(2) 0.9636(18) 0.061 Uiso 1 d . . .
C11 C 0.52863(18) 0.98892(14) 0.80814(11) 0.0303(3) Uani 1 d . . .
C12 C 0.5121(2) 1.09938(15) 0.80090(13) 0.0420(4) Uani 1 d . . .
H12A H 0.5680 1.1442 0.7550 0.050 Uiso 1 calc R . .
C13 C 0.4137(3) 1.14360(18) 0.86094(16) 0.0562(6) Uani 1 d . . .
H13A H 0.4022 1.2187 0.8559 0.067 Uiso 1 calc R . .
C14 C 0.3325(3) 1.0780(2) 0.92806(18) 0.0665(7) Uani 1 d . . .
H14A H 0.2654 1.1083 0.9690 0.080 Uiso 1 calc R . .
C15 C 0.3486(3) 0.9686(2) 0.93574(17) 0.0665(7) Uani 1 d . . .
H15A H 0.2930 0.9239 0.9820 0.080 Uiso 1 calc R . .
C16 C 0.4463(2) 0.92381(17) 0.87567(14) 0.0461(5) Uani 1 d . . .
H16A H 0.4567 0.8488 0.8807 0.055 Uiso 1 calc R . .
C21 C 0.82017(17) 0.91208(13) 0.77308(11) 0.0283(3) Uani 1 d . . .
C22 C 0.8379(2) 0.97367(15) 0.82693(12) 0.0366(4) Uani 1 d . . .
H22A H 0.7646 1.0246 0.8444 0.044 Uiso 1 calc R . .
C23 C 0.9630(2) 0.96057(17) 0.85503(14) 0.0451(5) Uani 1 d . . .
H23A H 0.9745 1.0027 0.8916 0.054 Uiso 1 calc R . .
C24 C 1.0710(2) 0.88628(16) 0.82983(14) 0.0434(4) Uani 1 d . . .
H24A H 1.1558 0.8775 0.8493 0.052 Uiso 1 calc R . .
C25 C 1.0545(2) 0.82499(15) 0.77620(13) 0.0404(4) Uani 1 d . . .
H25A H 1.1284 0.7746 0.7585 0.048 Uiso 1 calc R . .
C26 C 0.93001(19) 0.83733(14) 0.74839(12) 0.0342(4) Uani 1 d . . .
H26A H 0.9191 0.7946 0.7122 0.041 Uiso 1 calc R . .
C31 C 0.67683(17) 1.02344(12) 0.62613(11) 0.0272(3) Uani 1 d . . .
C32 C 0.80232(18) 1.05484(14) 0.58048(12) 0.0323(4) Uani 1 d . . .
H32A H 0.8805 1.0324 0.6087 0.039 Uiso 1 calc R . .
C33 C 0.8140(2) 1.11964(15) 0.49277(13) 0.0402(4) Uani 1 d . . .
H33A H 0.9001 1.1403 0.4619 0.048 Uiso 1 calc R . .
C34 C 0.7000(2) 1.15354(15) 0.45114(12) 0.0404(4) Uani 1 d . . .
H34A H 0.7079 1.1969 0.3918 0.048 Uiso 1 calc R . .
C35 C 0.5743(2) 1.12355(15) 0.49697(13) 0.0409(4) Uani 1 d . . .
H35A H 0.4959 1.1476 0.4690 0.049 Uiso 1 calc R . .
C36 C 0.56204(19) 1.05862(15) 0.58352(12) 0.0359(4) Uani 1 d . . .
H36A H 0.4757 1.0380 0.6139 0.043 Uiso 1 calc R . .
C41 C 0.91601(17) 0.61066(13) 0.64684(11) 0.0270(3) Uani 1 d . . .
C42 C 0.9196(2) 0.56463(16) 0.73726(12) 0.0405(4) Uani 1 d . . .
H42A H 0.8371 0.5530 0.7781 0.049 Uiso 1 calc R . .
C43 C 1.0453(3) 0.53602(18) 0.76687(14) 0.0507(5) Uani 1 d . . .
H43A H 1.0478 0.5043 0.8281 0.061 Uiso 1 calc R . .
C44 C 1.1660(2) 0.55322(17) 0.70832(15) 0.0465(5) Uani 1 d . . .
H44A H 1.2508 0.5341 0.7293 0.056 Uiso 1 calc R . .
C45 C 1.1629(2) 0.59843(15) 0.61899(14) 0.0394(4) Uani 1 d . . .
H45A H 1.2458 0.6099 0.5786 0.047 Uiso 1 calc R . .
C46 C 1.03850(17) 0.62724(14) 0.58804(11) 0.0311(3) Uani 1 d . . .
H46A H 1.0371 0.6583 0.5267 0.037 Uiso 1 calc R . .
C51 C 0.69379(17) 0.52541(13) 0.61690(11) 0.0281(3) Uani 1 d . . .
C52 C 0.7850(2) 0.43016(14) 0.61871(12) 0.0358(4) Uani 1 d . . .
H52A H 0.8789 0.4291 0.6195 0.043 Uiso 1 calc R . .
C53 C 0.7375(2) 0.33667(15) 0.61933(13) 0.0431(5) Uani 1 d . . .
H53A H 0.7992 0.2718 0.6213 0.052 Uiso 1 calc R . .
C54 C 0.6014(2) 0.33806(16) 0.61710(13) 0.0453(5) Uani 1 d . . .
H54A H 0.5703 0.2749 0.6154 0.054 Uiso 1 calc R . .
C55 C 0.5104(2) 0.43145(17) 0.61732(16) 0.0510(5) Uani 1 d . . .
H55A H 0.4165 0.4319 0.6166 0.061 Uiso 1 calc R . .
C56 C 0.5554(2) 0.52498(15) 0.61860(14) 0.0413(4) Uani 1 d . . .
H56A H 0.4920 0.5883 0.6206 0.050 Uiso 1 calc R . .
C61 C 0.78551(16) 0.71999(13) 0.49472(11) 0.0264(3) Uani 1 d . . .
C62 C 0.8002(2) 0.66699(15) 0.42838(12) 0.0353(4) Uani 1 d . . .
H62A H 0.7914 0.5927 0.4441 0.042 Uiso 1 calc R . .
C63 C 0.8276(2) 0.72240(18) 0.33938(13) 0.0477(5) Uani 1 d . . .
H63A H 0.8362 0.6859 0.2948 0.057 Uiso 1 calc R . .
C64 C 0.8424(2) 0.83062(18) 0.31547(13) 0.0482(5) Uani 1 d . . .
H64A H 0.8608 0.8681 0.2547 0.058 Uiso 1 calc R . .
C65 C 0.8301(2) 0.88402(15) 0.38069(14) 0.0441(5) Uani 1 d . . .
H65A H 0.8420 0.9578 0.3644 0.053 Uiso 1 calc R . .
C66 C 0.80048(19) 0.82975(14) 0.46969(12) 0.0349(4) Uani 1 d . . .
H66A H 0.7903 0.8671 0.5139 0.042 Uiso 1 calc R . .
O5 O 0.64715(17) 0.64037(12) 1.00408(9) 0.0452(3) Uani 1 d . . .
H5 H 0.606(3) 0.634(2) 0.9684(17) 0.054 Uiso 1 d . . .
C1 C 0.7752(4) 0.6643(4) 0.95781(19) 0.132(2) Uani 1 d U . .
H1A H 0.7629 0.7386 0.9194 0.158 Uiso 1 calc R . .
H1B H 0.8088 0.6158 0.9183 0.158 Uiso 1 calc R . .
C2 C 0.8787(3) 0.6572(3) 1.0061(2) 0.0822(9) Uani 1 d U . .
H2B H 0.9465 0.7036 0.9698 0.123 Uiso 1 calc R . .
H2C H 0.9232 0.5826 1.0219 0.123 Uiso 1 calc R . .
H2D H 0.8387 0.6805 1.0601 0.123 Uiso 1 calc R . .
O6 O 0.70283(15) 0.41748(12) 0.91446(9) 0.0426(3) Uani 1 d . . .
H6 H 0.649(3) 0.471(2) 0.9037(16) 0.051 Uiso 1 d . . .
C3 C 0.6910(3) 0.34105(18) 0.86894(15) 0.0509(5) Uani 1 d . . .
H3B H 0.6660 0.3791 0.8101 0.061 Uiso 1 calc R . .
H3C H 0.6187 0.2967 0.9034 0.061 Uiso 1 calc R . .
C4 C 0.8265(3) 0.2703(2) 0.8582(2) 0.0699(8) Uani 1 d . . .
H4B H 0.8191 0.2159 0.8291 0.105 Uiso 1 calc R . .
H4C H 0.8518 0.2347 0.9166 0.105 Uiso 1 calc R . .
H4D H 0.8967 0.3144 0.8219 0.105 Uiso 1 calc R . .

loop_
_atom_site_aniso_label
_atom_site_aniso_U_11
_atom_site_aniso_U_22
_atom_site_aniso_U_33
_atom_site_aniso_U_23
_atom_site_aniso_U_13
_atom_site_aniso_U_12
Ag 0.03004(7) 0.02462(7) 0.03044(7) -0.00951(5) 0.00145(5) -0.00681(5)
P1 0.0289(2) 0.02193(19) 0.0272(2) -0.00779(16) 0.00027(16) -0.00529(16)
P2 0.0264(2) 0.02271(19) 0.0272(2) -0.00925(16) 0.00076(16) -0.00678(15)
P3 0.0274(2) 0.0318(2) 0.0238(2) -0.00064(17) -0.00600(16) -0.00773(17)
O1 0.0308(6) 0.0407(7) 0.0273(6) 0.0038(5) -0.0057(5) -0.0103(5)
O2 0.0328(6) 0.0403(7) 0.0389(7) -0.0063(6) -0.0135(5) -0.0057(5)
O3 0.0714(10) 0.0445(8) 0.0332(7) 0.0057(6) -0.0219(7) -0.0297(7)
O4 0.0455(8) 0.0612(10) 0.0285(7) -0.0011(7) -0.0007(6) 0.0101(7)
C11 0.0316(8) 0.0300(8) 0.0295(8) -0.0110(7) -0.0008(7) -0.0041(7)
C12 0.0485(11) 0.0302(9) 0.0420(10) -0.0111(8) 0.0037(9) -0.0033(8)
C13 0.0644(15) 0.0411(11) 0.0612(14) -0.0272(11) 0.0025(11) 0.0035(10)
C14 0.0652(16) 0.0695(16) 0.0622(15) -0.0384(13) 0.0199(12) -0.0052(13)
C15 0.0695(16) 0.0677(16) 0.0565(14) -0.0275(13) 0.0311(12) -0.0254(13)
C16 0.0519(12) 0.0401(10) 0.0440(11) -0.0164(9) 0.0125(9) -0.0157(9)
C21 0.0330(8) 0.0228(7) 0.0268(8) -0.0030(6) -0.0024(6) -0.0065(6)
C22 0.0412(10) 0.0310(9) 0.0393(10) -0.0113(8) -0.0072(8) -0.0050(7)
C23 0.0538(12) 0.0414(10) 0.0466(11) -0.0134(9) -0.0155(9) -0.0113(9)
C24 0.0405(10) 0.0423(10) 0.0459(11) -0.0009(9) -0.0158(9) -0.0092(8)
C25 0.0359(10) 0.0340(9) 0.0447(11) -0.0046(8) -0.0048(8) -0.0005(8)
C26 0.0371(9) 0.0297(8) 0.0350(9) -0.0096(7) -0.0034(7) -0.0035(7)
C31 0.0343(8) 0.0212(7) 0.0267(8) -0.0088(6) -0.0028(6) -0.0043(6)
C32 0.0336(9) 0.0276(8) 0.0354(9) -0.0064(7) -0.0045(7) -0.0078(7)
C33 0.0467(11) 0.0342(9) 0.0354(10) -0.0047(8) 0.0036(8) -0.0144(8)
C34 0.0585(12) 0.0304(9) 0.0300(9) -0.0042(7) -0.0074(8) -0.0066(8)
C35 0.0483(11) 0.0357(10) 0.0402(10) -0.0087(8) -0.0168(9) -0.0007(8)
C36 0.0338(9) 0.0357(9) 0.0388(10) -0.0102(8) -0.0059(7) -0.0055(7)
C41 0.0320(8) 0.0237(7) 0.0278(8) -0.0094(6) -0.0044(6) -0.0066(6)
C42 0.0507(11) 0.0404(10) 0.0280(9) -0.0065(8) -0.0039(8) -0.0070(9)
C43 0.0717(15) 0.0488(12) 0.0330(10) -0.0090(9) -0.0231(10) 0.0014(11)
C44 0.0492(12) 0.0446(11) 0.0554(13) -0.0196(10) -0.0267(10) 0.0007(9)
C45 0.0332(9) 0.0388(10) 0.0499(11) -0.0128(9) -0.0113(8) -0.0069(8)
C46 0.0311(8) 0.0327(9) 0.0305(8) -0.0070(7) -0.0063(7) -0.0073(7)
C51 0.0333(8) 0.0249(8) 0.0268(8) -0.0089(6) 0.0009(6) -0.0096(6)
C52 0.0398(10) 0.0288(8) 0.0380(9) -0.0126(7) 0.0024(8) -0.0070(7)
C53 0.0611(13) 0.0257(9) 0.0409(10) -0.0128(8) 0.0037(9) -0.0097(8)
C54 0.0695(14) 0.0321(9) 0.0400(10) -0.0105(8) -0.0031(10) -0.0259(9)
C55 0.0477(12) 0.0445(11) 0.0680(14) -0.0129(10) -0.0134(11) -0.0222(10)
C56 0.0368(10) 0.0323(9) 0.0574(12) -0.0121(9) -0.0087(9) -0.0096(8)
C61 0.0232(7) 0.0261(8) 0.0294(8) -0.0075(6) -0.0029(6) -0.0037(6)
C62 0.0439(10) 0.0313(9) 0.0325(9) -0.0102(7) -0.0040(8) -0.0095(7)
C63 0.0671(14) 0.0477(11) 0.0314(10) -0.0131(9) -0.0027(9) -0.0172(10)
C64 0.0630(13) 0.0468(11) 0.0302(9) -0.0006(8) -0.0028(9) -0.0175(10)
C65 0.0530(12) 0.0294(9) 0.0448(11) -0.0022(8) -0.0019(9) -0.0121(8)
C66 0.0415(10) 0.0276(8) 0.0361(9) -0.0102(7) -0.0013(8) -0.0087(7)
O5 0.0621(9) 0.0435(8) 0.0314(7) -0.0011(6) -0.0138(6) -0.0174(7)
C1 0.135(3) 0.251(5) 0.0414(15) -0.025(2) 0.0090(17) -0.150(4)
C2 0.0623(17) 0.106(2) 0.0712(19) -0.0112(17) -0.0186(14) -0.0040(16)
O6 0.0497(8) 0.0403(7) 0.0317(7) -0.0086(6) -0.0057(6) 0.0057(6)
C3 0.0638(14) 0.0450(11) 0.0408(11) -0.0130(9) -0.0029(10) -0.0037(10)
C4 0.0759(18) 0.0438(13) 0.0788(18) -0.0224(12) 0.0091(14) 0.0034(12)

loop_
_atom_type_symbol
_atom_type_description
_atom_type_scat_dispersion_real
_atom_type_scat_dispersion_imag
_atom_type_scat_source
C C 0.0033 0.0016 'International Tables Vol C Tables 4.2.6.8 and 6.1.1.4'
H H 0.0000 0.0000 'International Tables Vol C Tables 4.2.6.8 and 6.1.1.4'
O O 0.0106 0.0060 'International Tables Vol C Tables 4.2.6.8 and 6.1.1.4'
P P 0.1023 0.0942 'International Tables Vol C Tables 4.2.6.8 and 6.1.1.4'
Ag Ag -0.8971 1.1015 'International Tables Vol C Tables 4.2.6.8 and 6.1.1.4'

loop_
_geom_angle_atom_site_label_1
_geom_angle_atom_site_label_2
_geom_angle_atom_site_label_3
_geom_angle
_geom_angle_site_symmetry_1
_geom_angle_site_symmetry_3
_geom_angle_publ_flag
O1 Ag P1 123.96(3) . . ?
O1 Ag P2 107.28(3) . . ?
P1 Ag P2 127.671(15) . . ?
O1 Ag O2 58.04(4) . . ?
P1 Ag O2 110.84(3) . . ?
P2 Ag O2 104.23(3) . . ?
C11 P1 C21 105.30(8) . . ?
C11 P1 C31 105.76(8) . . ?
C21 P1 C31 104.32(8) . . ?
C11 P1 Ag 116.76(6) . . ?
C21 P1 Ag 116.07(5) . . ?
C31 P1 Ag 107.49(5) . . ?
C41 P2 C51 103.81(8) . . ?
C41 P2 C61 104.32(7) . . ?
C51 P2 C61 104.80(7) . . ?
C41 P2 Ag 107.16(5) . . ?
C51 P2 Ag 118.22(5) . . ?
C61 P2 Ag 116.96(5) . . ?
O1 P3 O2 114.81(7) . . ?
O1 P3 O4 107.93(8) . . ?
O2 P3 O4 109.97(8) . . ?
O1 P3 O3 107.88(8) . . ?
O2 P3 O3 108.89(8) . . ?
O4 P3 O3 107.06(9) . . ?
P3 O1 Ag 103.77(6) . . ?
P3 O2 Ag 83.29(5) . . ?
C16 C11 C12 119.59(17) . . ?
C16 C11 P1 117.50(14) . . ?
C12 C11 P1 122.88(14) . . ?
C13 C12 C11 119.98(19) . . ?
C14 C13 C12 120.0(2) . . ?
C15 C14 C13 120.3(2) . . ?
C14 C15 C16 120.1(2) . . ?
C15 C16 C11 120.1(2) . . ?
C22 C21 C26 118.69(16) . . ?
C22 C21 P1 122.88(13) . . ?
C26 C21 P1 118.43(13) . . ?
C23 C22 C21 120.21(17) . . ?
C24 C23 C22 120.37(18) . . ?
C25 C24 C23 119.88(18) . . ?
C24 C25 C26 119.98(18) . . ?
C25 C26 C21 120.86(17) . . ?
C32 C31 C36 118.91(16) . . ?
C32 C31 P1 122.78(13) . . ?
C36 C31 P1 117.81(13) . . ?
C31 C32 C33 120.38(17) . . ?
C34 C33 C32 120.23(18) . . ?
C33 C34 C35 119.49(17) . . ?
C34 C35 C36 120.67(18) . . ?
C35 C36 C31 120.31(17) . . ?
C46 C41 C42 119.20(16) . . ?
C46 C41 P2 123.26(13) . . ?
C42 C41 P2 117.47(14) . . ?
C43 C42 C41 119.58(19) . . ?
C44 C43 C42 120.85(18) . . ?
C43 C44 C45 119.75(19) . . ?
C44 C45 C46 120.30(19) . . ?
C45 C46 C41 120.32(16) . . ?
C56 C51 C52 119.45(16) . . ?
C56 C51 P2 117.95(13) . . ?
C52 C51 P2 122.59(13) . . ?
C53 C52 C51 119.82(18) . . ?
C54 C53 C52 120.37(18) . . ?
C53 C54 C55 119.97(17) . . ?
C54 C55 C56 120.4(2) . . ?
C51 C56 C55 119.87(18) . . ?
C62 C61 C66 118.64(16) . . ?
C62 C61 P2 122.70(13) . . ?
C66 C61 P2 118.66(12) . . ?
C63 C62 C61 120.47(17) . . ?
C64 C63 C62 120.38(18) . . ?
C63 C64 C65 119.82(18) . . ?
C64 C65 C66 120.16(18) . . ?
C65 C66 C61 120.51(16) . . ?
O5 C1 C2 118.6(3) . . ?
O6 C3 C4 108.5(2) . . ?

loop_
_geom_bond_atom_site_label_1
_geom_bond_atom_site_label_2
_geom_bond_distance
_geom_bond_site_symmetry_2
_geom_bond_publ_flag
Ag O1 2.3281(12) . ?
Ag P1 2.4309(4) . ?
Ag P2 2.4595(4) . ?
Ag O2 2.8388(13) . ?
P1 C11 1.8289(17) . ?
P1 C21 1.8360(18) . ?
P1 C31 1.8384(17) . ?
P2 C41 1.8251(17) . ?
P2 C51 1.8291(16) . ?
P2 C61 1.8340(17) . ?
P3 O1 1.5050(12) . ?
P3 O2 1.5169(13) . ?
P3 O4 1.5743(15) . ?
P3 O3 1.5786(15) . ?
C11 C16 1.393(3) . ?
C11 C12 1.399(2) . ?
C12 C13 1.393(3) . ?
C13 C14 1.387(4) . ?
C14 C15 1.384(4) . ?
C15 C16 1.393(3) . ?
C21 C22 1.398(2) . ?
C21 C26 1.402(2) . ?
C22 C23 1.396(3) . ?
C23 C24 1.390(3) . ?
C24 C25 1.387(3) . ?
C25 C26 1.389(3) . ?
C31 C32 1.393(2) . ?
C31 C36 1.406(2) . ?
C32 C33 1.407(3) . ?
C33 C34 1.389(3) . ?
C34 C35 1.390(3) . ?
C35 C36 1.393(3) . ?
C41 C46 1.396(2) . ?
C41 C42 1.403(2) . ?
C42 C43 1.397(3) . ?
C43 C44 1.381(3) . ?
C44 C45 1.384(3) . ?
C45 C46 1.395(2) . ?
C51 C56 1.394(3) . ?
C51 C52 1.399(2) . ?
C52 C53 1.397(3) . ?
C53 C54 1.380(3) . ?
C54 C55 1.383(3) . ?
C55 C56 1.395(3) . ?
C61 C62 1.398(2) . ?
C61 C66 1.406(2) . ?
C62 C63 1.393(3) . ?
C63 C64 1.387(3) . ?
C64 C65 1.390(3) . ?
C65 C66 1.391(3) . ?
O5 C1 1.390(3) . ?
C1 C2 1.403(4) . ?
O6 C3 1.434(3) . ?
C3 C4 1.506(3) . ?

loop_
_geom_hbond_atom_site_label_D
_geom_hbond_atom_site_label_H
_geom_hbond_atom_site_label_A
_geom_hbond_distance_DH
_geom_hbond_distance_HA
_geom_hbond_distance_DA
_geom_hbond_angle_DHA
_geom_hbond_site_symmetry_A
O3 H3 O5 0.73(3) 1.92(3) 2.6463(19) 173(3) 2_667
O4 H4 O6 0.75(3) 1.88(3) 2.634(2) 174(3) 2_667
O5 H5 O2 0.81(3) 1.88(3) 2.6800(19) 169(3) .
O6 H6 O2 0.80(3) 1.89(3) 2.6880(19) 172(3) .
